data_7043516
loop_
_publ_author_name
'Shupp, J. Patrick'
'Rose, Amber R.'
'Rose, Michael J.'

_publ_section_title
;
 Synthesis and interconversions of reduced, alkali--metal supported
 iron--sulfur--carbonyl complexes
;
_journal_name_full 'Dalton Trans.'
_journal_paper_doi 10.1039/C7DT01506B
_journal_year 2017
_chemical_formula_sum 'C67 H83 Fe3 K2 N O29 S'
_chemical_formula_weight 1644.14
_space_group_crystal_system triclinic
_space_group_IT_number 2
_space_group_name_Hall '-P 1'
_space_group_name_H-M_alt 'P -1'
_symmetry_space_group_name_Hall '-P 1'
_symmetry_space_group_name_H-M 'P -1'
_atom_sites_solution_hydrogens geom
_audit_creation_method SHELXL-2016/6
_audit_update_record
;
2017-04-15 deposited with the CCDC.
2017-06-22 downloaded from the CCDC.
;
_cell_angle_alpha 93.487(3)
_cell_angle_beta 90.553(3)
_cell_angle_gamma 115.373(4)
_cell_formula_units_Z 2
_cell_length_a 14.1536(11)
_cell_length_b 15.8852(13)
_cell_length_c 20.497(2)
_cell_measurement_reflns_used 13954
_cell_measurement_temperature 100(2)
_cell_measurement_theta_max 25
_cell_measurement_theta_min 3
_cell_volume 4152.9(6)
_computing_structure_refinement 'SHELXL-2016/6 (Sheldrick, 2016)'
_diffrn_ambient_temperature 100(2)
_diffrn_measured_fraction_theta_full 0.998
_diffrn_measured_fraction_theta_max 0.998
_diffrn_measurement_device_type 'Rigaku AFC12 Saturn 724+ CCD'
_diffrn_measurement_method \w-scans
_diffrn_radiation_type MoK\a
_diffrn_radiation_wavelength 0.71073
_diffrn_reflns_av_R_equivalents 0.0567
_diffrn_reflns_av_unetI/netI 0.0631
_diffrn_reflns_Laue_measured_fraction_full 0.998
_diffrn_reflns_Laue_measured_fraction_max 0.998
_diffrn_reflns_limit_h_max 18
_diffrn_reflns_limit_h_min -18
_diffrn_reflns_limit_k_max 14
_diffrn_reflns_limit_k_min -20
_diffrn_reflns_limit_l_max 26
_diffrn_reflns_limit_l_min -26
_diffrn_reflns_number 60703
_diffrn_reflns_point_group_measured_fraction_full 0.998
_diffrn_reflns_point_group_measured_fraction_max 0.998
_diffrn_reflns_theta_full 25.242
_diffrn_reflns_theta_max 27.485
_diffrn_reflns_theta_min 3.039
_diffrn_source 'sealed tube'
_exptl_absorpt_coefficient_mu 0.717
_exptl_crystal_colour red
_exptl_crystal_density_diffrn 1.315
_exptl_crystal_description needle
_exptl_crystal_F_000 1712
_refine_diff_density_max 0.485
_refine_diff_density_min -0.659
_refine_diff_density_rms 0.072
_refine_ls_extinction_method none
_refine_ls_goodness_of_fit_ref 1.058
_refine_ls_hydrogen_treatment constr
_refine_ls_matrix_type full
_refine_ls_number_parameters 931
_refine_ls_number_reflns 19025
_refine_ls_number_restraints 0
_refine_ls_restrained_S_all 1.058
_refine_ls_R_factor_all 0.0710
_refine_ls_R_factor_gt 0.0480
_refine_ls_shift/su_max 0.001
_refine_ls_shift/su_mean 0.000
_refine_ls_structure_factor_coef Fsqd
_refine_ls_weighting_details 'w=1/[\s^2^(Fo^2^)+(0.0459P)^2^+1.7054P] where P=(Fo^2^+2Fc^2^)/3'
_refine_ls_weighting_scheme calc
_refine_ls_wR_factor_gt 0.1082
_refine_ls_wR_factor_ref 0.1181
_reflns_Friedel_coverage 0.000
_reflns_number_gt 13954
_reflns_number_total 19025
_reflns_threshold_expression 'I > 2\s(I)'
_cod_data_source_file c7dt01506b2.cif
_cod_data_source_block shelx
_cod_depositor_comments
;

2018-01-25
Z value and formula fixed to values more according to usual
chemical conventions.                 miguel
;
_cod_original_formula_weight 822.07
_cod_original_formula_units_Z 4
_cod_original_formula_sum 'C33.50 H41.50 Fe1.50 K N0.50 O14.50 S0.50'
_cod_database_code 7043516
_shelx_shelxl_version_number 2016/6
_shelx_space_group_comment
;
The symmetry employed for this shelxl refinement is uniquely defined
by the following loop, which should always be used as a source of
symmetry information in preference to the above space-group names.
They are only intended as comments.
;

loop_
_space_group_symop_operation_xyz
'x, y, z'
'-x, -y, -z'

loop_
_atom_site_label
_atom_site_type_symbol
_atom_site_fract_x
_atom_site_fract_y
_atom_site_fract_z
_atom_site_U_iso_or_equiv
_atom_site_adp_type
_atom_site_occupancy
_atom_site_site_symmetry_order
_atom_site_calc_flag
_atom_site_refinement_flags_posn
_atom_site_refinement_flags_adp
C1 C 0.3846(2) 0.60282(18) 0.09968(14) 0.0302(6) Uani 1 1 d . .
C2 C 0.2639(2) 0.60915(18) 0.19980(13) 0.0291(6) Uani 1 1 d . .
C3 C 0.3785(2) 0.51190(19) 0.20743(12) 0.0257(6) Uani 1 1 d . .
C4 C 0.3712(2) 0.69590(19) 0.33047(14) 0.0325(6) Uani 1 1 d . .
C5 C 0.5747(2) 0.8166(2) 0.33848(16) 0.0370(7) Uani 1 1 d . .
C6 C 0.5171(2) 0.62814(18) 0.32791(13) 0.0268(6) Uani 1 1 d . .
C7 C 0.6093(2) 0.6041(2) 0.20912(13) 0.0298(6) Uani 1 1 d . .
C8 C 0.6224(2) 0.70879(17) 0.10796(14) 0.0272(6) Uani 1 1 d . .
C9 C 0.7128(2) 0.79471(19) 0.22354(13) 0.0294(6) Uani 1 1 d . .
C10 C 0.1764(2) 0.4323(2) 0.33290(14) 0.0383(7) Uani 1 1 d . .
H10I H 0.177164 0.488953 0.353935 0.046 Uiso 1 1 calc R U
H10J H 0.181613 0.439040 0.286186 0.046 Uiso 1 1 calc R U
C11 C 0.2665(2) 0.4176(2) 0.35847(13) 0.0388(7) Uani 1 1 d . .
H2A H 0.262068 0.358550 0.339316 0.047 Uiso 1 1 calc R U
H2B H 0.330953 0.466748 0.344829 0.047 Uiso 1 1 calc R U
C12 C 0.3219(2) 0.50828(19) 0.46062(13) 0.0341(6) Uani 1 1 d . .
H10A H 0.296126 0.549785 0.442393 0.041 Uiso 1 1 calc R U
H10B H 0.396770 0.533504 0.454944 0.041 Uiso 1 1 calc R U
C13 C 0.2989(2) 0.49973(18) 0.53202(13) 0.0300(6) Uani 1 1 d . .
H10G H 0.322625 0.456860 0.550248 0.036 Uiso 1 1 calc R U
H10H H 0.333403 0.560070 0.556291 0.036 Uiso 1 1 calc R U
C14 C 0.1441(2) 0.44849(17) 0.59458(12) 0.0242(5) Uani 1 1 d . .
C15 C 0.1978(2) 0.47016(18) 0.65454(12) 0.0283(6) Uani 1 1 d . .
H9 H 0.270606 0.498149 0.656606 0.034 Uiso 1 1 calc R U
C16 C 0.1429(2) 0.45004(18) 0.71151(13) 0.0313(6) Uani 1 1 d . .
H105 H 0.179111 0.464041 0.751762 0.038 Uiso 1 1 calc R U
C17 C 0.0348(2) 0.40939(19) 0.70909(13) 0.0302(6) Uani 1 1 d . .
H104 H -0.001204 0.396859 0.747668 0.036 Uiso 1 1 calc R U
C18 C -0.0207(2) 0.38697(18) 0.64879(12) 0.0274(6) Uani 1 1 d . .
H103 H -0.093479 0.359838 0.647083 0.033 Uiso 1 1 calc R U
C19 C 0.0337(2) 0.40558(17) 0.59189(12) 0.0244(5) Uani 1 1 d . .
C20 C -0.1215(2) 0.3462(2) 0.52133(13) 0.0285(6) Uani 1 1 d . .
H41A H -0.148892 0.385132 0.544995 0.034 Uiso 1 1 calc R U
H41B H -0.152940 0.284283 0.537382 0.034 Uiso 1 1 calc R U
C21 C -0.1444(2) 0.3414(2) 0.44951(13) 0.0313(6) Uani 1 1 d . .
H56A H -0.219006 0.319713 0.441056 0.038 Uiso 1 1 calc R U
H56B H -0.108664 0.402980 0.433331 0.038 Uiso 1 1 calc R U
C22 C -0.1052(2) 0.2858(2) 0.34759(13) 0.0318(6) Uani 1 1 d . .
H31A H -0.166503 0.292376 0.332147 0.038 Uiso 1 1 calc R U
H31B H -0.107450 0.228497 0.326623 0.038 Uiso 1 1 calc R U
C23 C -0.0091(2) 0.3666(2) 0.32765(13) 0.0324(6) Uani 1 1 d . .
H33A H -0.012194 0.370775 0.280725 0.039 Uiso 1 1 calc R U
H33B H -0.005094 0.424322 0.349000 0.039 Uiso 1 1 calc R U
C24 C -0.0817(3) 0.0362(2) 0.38086(16) 0.0535(11) Uani 1 1 d . .
H10C H -0.054576 -0.003447 0.400497 0.064 Uiso 1 1 calc R U
H10D H -0.120996 0.003534 0.340908 0.064 Uiso 1 1 calc R U
C25 C -0.1513(3) 0.0562(2) 0.42679(16) 0.0488(9) Uani 1 1 d . .
H36A H -0.174196 0.100025 0.409274 0.059 Uiso 1 1 calc R U
H36B H -0.212462 -0.000782 0.434441 0.059 Uiso 1 1 calc R U
C26 C -0.1394(2) 0.10534(19) 0.54149(16) 0.0372(7) Uani 1 1 d . .
C27 C -0.2451(3) 0.0807(2) 0.5462(2) 0.0540(10) Uani 1 1 d . .
H4 H -0.289945 0.055632 0.509475 0.065 Uiso 1 1 calc R U
C28 C -0.2841(3) 0.0933(3) 0.6057(2) 0.0659(11) Uani 1 1 d . .
H42 H -0.355385 0.076222 0.608970 0.079 Uiso 1 1 calc R U
C29 C -0.2191(3) 0.1306(3) 0.6597(2) 0.0572(10) Uani 1 1 d . .
H35 H -0.246268 0.138542 0.699507 0.069 Uiso 1 1 calc R U
C30 C -0.1116(2) 0.1569(2) 0.65560(16) 0.0399(7) Uani 1 1 d . .
H32 H -0.067418 0.182428 0.692533 0.048 Uiso 1 1 calc R U
C31 C -0.0718(2) 0.14494(18) 0.59704(15) 0.0319(6) Uani 1 1 d . .
C32 C 0.1073(2) 0.21922(18) 0.63711(13) 0.0273(6) Uani 1 1 d . .
H10E H 0.090972 0.185385 0.676412 0.033 Uiso 1 1 calc R U
H10F H 0.107487 0.279810 0.646966 0.033 Uiso 1 1 calc R U
C33 C 0.2111(2) 0.23056(19) 0.61376(13) 0.0297(6) Uani 1 1 d . .
H24A H 0.264890 0.264789 0.647421 0.036 Uiso 1 1 calc R U
H24B H 0.210479 0.169671 0.604763 0.036 Uiso 1 1 calc R U
C34 C 0.3163(2) 0.2709(2) 0.52040(14) 0.0344(6) Uani 1 1 d . .
H22A H 0.369304 0.271986 0.551207 0.041 Uiso 1 1 calc R U
H22B H 0.348632 0.323788 0.493884 0.041 Uiso 1 1 calc R U
C35 C 0.2770(3) 0.1820(2) 0.47698(15) 0.0429(8) Uani 1 1 d . .
H50A H 0.335328 0.174474 0.457523 0.052 Uiso 1 1 calc R U
H50B H 0.239408 0.128831 0.502373 0.052 Uiso 1 1 calc R U
C36 C 0.1607(3) 0.1000(2) 0.38826(16) 0.0564(11) Uani 1 1 d . .
H46A H 0.121258 0.049744 0.415546 0.068 Uiso 1 1 calc R U
H46B H 0.213390 0.085715 0.366784 0.068 Uiso 1 1 calc R U
C37 C 0.0887(3) 0.1113(2) 0.33812(15) 0.0507(10) Uani 1 1 d . .
H7A H 0.128604 0.165411 0.314123 0.061 Uiso 1 1 calc R U
H7B H 0.062098 0.056869 0.307173 0.061 Uiso 1 1 calc R U
C39 C 0.6869(2) -0.06498(18) 0.07458(13) 0.0295(6) Uani 1 1 d . .
H39A H 0.616491 -0.111002 0.081686 0.035 Uiso 1 1 calc R U
H39B H 0.735979 -0.082746 0.096511 0.035 Uiso 1 1 calc R U
C40 C 0.7060(2) -0.06069(17) 0.00268(13) 0.0266(6) Uani 1 1 d . .
H5A H 0.691627 -0.122111 -0.017310 0.032 Uiso 1 1 calc R U
H5B H 0.661761 -0.037320 -0.018987 0.032 Uiso 1 1 calc R U
C41 C 0.8552(2) 0.01600(17) -0.06250(12) 0.0233(5) Uani 1 1 d . .
C42 C 0.8028(2) -0.02445(18) -0.12138(13) 0.0283(6) Uani 1 1 d . .
H28 H 0.732265 -0.065820 -0.122354 0.034 Uiso 1 1 calc R U
C43 C 0.8558(2) -0.00324(19) -0.17947(13) 0.0338(7) Uani 1 1 d . .
H23 H 0.820391 -0.030259 -0.219239 0.041 Uiso 1 1 calc R U
C44 C 0.9601(2) 0.05750(19) -0.17812(13) 0.0325(6) Uani 1 1 d . .
H203 H 0.994991 0.071096 -0.217071 0.039 Uiso 1 1 calc R U
C45 C 1.0144(2) 0.09904(18) -0.11884(13) 0.0277(6) Uani 1 1 d . .
H204 H 1.085255 0.139421 -0.118143 0.033 Uiso 1 1 calc R U
C46 C 0.9618(2) 0.07953(16) -0.06141(12) 0.0223(5) Uani 1 1 d . .
C47 C 1.1097(2) 0.18645(18) 0.00655(13) 0.0272(6) Uani 1 1 d . .
H25A H 1.118403 0.240875 -0.016311 0.033 Uiso 1 1 calc R U
H25B H 1.156285 0.161413 -0.011408 0.033 Uiso 1 1 calc R U
C48 C 1.1326(2) 0.2117(2) 0.07829(14) 0.0328(6) Uani 1 1 d . .
H37A H 1.119915 0.156254 0.100948 0.039 Uiso 1 1 calc R U
H37B H 1.205437 0.255450 0.086070 0.039 Uiso 1 1 calc R U
C49 C 1.0641(2) 0.2582(2) 0.17223(13) 0.0348(7) Uani 1 1 d . .
H49A H 1.043120 0.306823 0.186377 0.042 Uiso 1 1 calc R U
H49B H 1.134093 0.275806 0.190408 0.042 Uiso 1 1 calc R U
C50 C 0.9911(3) 0.1686(2) 0.19896(14) 0.0382(7) Uani 1 1 d . .
H1A H 1.009616 0.118724 0.183934 0.046 Uiso 1 1 calc R U
H1B H 0.996709 0.174822 0.246378 0.046 Uiso 1 1 calc R U
C51 C 0.8146(3) 0.0581(2) 0.19749(15) 0.0438(8) Uani 1 1 d . .
H20A H 0.813885 0.059930 0.244864 0.053 Uiso 1 1 calc R U
H20B H 0.836272 0.010331 0.182173 0.053 Uiso 1 1 calc R U
C52 C 0.7071(3) 0.0349(2) 0.16981(14) 0.0423(8) Uani 1 1 d . .
H19A H 0.657783 -0.022788 0.186595 0.051 Uiso 1 1 calc R U
H19B H 0.687059 0.083974 0.184551 0.051 Uiso 1 1 calc R U
C53 C 0.7099(2) 0.1883(2) -0.10143(14) 0.0348(7) Uani 1 1 d . .
H29A H 0.693938 0.241585 -0.093692 0.042 Uiso 1 1 calc R U
H29B H 0.662262 0.146770 -0.135887 0.042 Uiso 1 1 calc R U
C54 C 0.8200(2) 0.22017(18) -0.12166(13) 0.0292(6) Uani 1 1 d . .
H21A H 0.838292 0.167897 -0.126654 0.035 Uiso 1 1 calc R U
H21B H 0.829600 0.249217 -0.162870 0.035 Uiso 1 1 calc R U
C55 C 0.9898(2) 0.32876(17) -0.07630(12) 0.0224(5) Uani 1 1 d . .
C56 C 1.0432(2) 0.31667(19) -0.12916(13) 0.0297(6) Uani 1 1 d . .
H200 H 1.006695 0.277945 -0.165496 0.036 Uiso 1 1 calc R U
C57 C 1.1518(2) 0.3624(2) -0.12810(15) 0.0362(7) Uani 1 1 d . .
H16 H 1.187729 0.353700 -0.163662 0.043 Uiso 1 1 calc R U
C58 C 1.2064(2) 0.4205(2) -0.07488(15) 0.0346(7) Uani 1 1 d . .
H11 H 1.279056 0.450836 -0.074530 0.042 Uiso 1 1 calc R U
C59 C 1.1529(2) 0.43397(18) -0.02131(14) 0.0280(6) Uani 1 1 d . .
H6 H 1.189732 0.473675 0.014566 0.034 Uiso 1 1 calc R U
C60 C 1.0454(2) 0.38825(17) -0.02185(12) 0.0230(5) Uani 1 1 d . .
C61 C 1.0341(2) 0.45010(17) 0.08612(12) 0.0261(6) Uani 1 1 d . .
H13A H 1.074438 0.514879 0.077092 0.031 Uiso 1 1 calc R U
H13B H 1.080728 0.427256 0.105402 0.031 Uiso 1 1 calc R U
C62 C 0.9480(2) 0.44092(17) 0.13131(13) 0.0273(6) Uani 1 1 d . .
H38A H 0.977159 0.479757 0.171435 0.033 Uiso 1 1 calc R U
H38B H 0.900233 0.461530 0.110829 0.033 Uiso 1 1 calc R U
C63 C 0.7954(2) 0.3246(2) 0.17486(14) 0.0326(6) Uani 1 1 d . .
H18A H 0.803231 0.375174 0.206685 0.039 Uiso 1 1 calc R U
H18B H 0.775872 0.268422 0.197971 0.039 Uiso 1 1 calc R U
C64 C 0.7094(2) 0.31042(19) 0.12601(15) 0.0348(7) Uani 1 1 d . .
H40A H 0.646010 0.301200 0.148373 0.042 Uiso 1 1 calc R U
H40B H 0.729235 0.364996 0.101031 0.042 Uiso 1 1 calc R U
C65 C 0.6166(2) 0.2147(2) 0.03178(16) 0.0386(7) Uani 1 1 d . .
H15A H 0.639870 0.268424 0.005732 0.046 Uiso 1 1 calc R U
H15B H 0.550004 0.205412 0.049765 0.046 Uiso 1 1 calc R U
C66 C 0.6045(2) 0.1292(2) -0.01017(16) 0.0367(7) Uani 1 1 d . .
H12A H 0.585379 0.077037 0.017144 0.044 Uiso 1 1 calc R U
H12B H 0.547854 0.114001 -0.042336 0.044 Uiso 1 1 calc R U
C67 C 0.4584(3) 0.4144(3) 0.07588(19) 0.0669(12) Uani 1 1 d . .
H8A H 0.500612 0.420112 0.038560 0.100 Uiso 1 1 calc R U
H8B H 0.495706 0.464951 0.107976 0.100 Uiso 1 1 calc R U
H8C H 0.394263 0.416580 0.062631 0.100 Uiso 1 1 calc R U
C68 C 0.4352(3) 0.3266(3) 0.1037(2) 0.0555(11) Uani 1 1 d . .
Fe1 Fe 0.39157(3) 0.62181(2) 0.18515(2) 0.02302(9) Uani 1 1 d . .
Fe2 Fe 0.48921(3) 0.71425(2) 0.29264(2) 0.02437(9) Uani 1 1 d . .
Fe3 Fe 0.59410(3) 0.70556(3) 0.19187(2) 0.02391(9) Uani 1 1 d . .
K1 K 0.08175(4) 0.27509(4) 0.46433(3) 0.02302(12) Uani 1 1 d . .
K2 K 0.86053(4) 0.19349(4) 0.05282(2) 0.02080(11) Uani 1 1 d . .
O1 O 0.37921(17) 0.58836(14) 0.04294(10) 0.0408(5) Uani 1 1 d . .
O2 O 0.17887(16) 0.60010(15) 0.20831(11) 0.0416(5) Uani 1 1 d . .
O3 O 0.36762(16) 0.43819(13) 0.21989(9) 0.0352(5) Uani 1 1 d . .
O4 O 0.29508(17) 0.68323(15) 0.35754(11) 0.0445(5) Uani 1 1 d . .
O5 O 0.62823(19) 0.88456(16) 0.36935(13) 0.0608(7) Uani 1 1 d . .
O6 O 0.53613(15) 0.57318(13) 0.35316(9) 0.0326(4) Uani 1 1 d . .
O7 O 0.62243(16) 0.53871(14) 0.21935(10) 0.0383(5) Uani 1 1 d . .
O8 O 0.64508(17) 0.71405(14) 0.05367(10) 0.0390(5) Uani 1 1 d . .
O9 O 0.79292(15) 0.85424(13) 0.24332(10) 0.0387(5) Uani 1 1 d . .
O10 O -0.00995(14) 0.38578(12) 0.52963(8) 0.0260(4) Uani 1 1 d . .
O11 O -0.10937(14) 0.27841(12) 0.41692(8) 0.0266(4) Uani 1 1 d . .
O12 O 0.08092(15) 0.35392(12) 0.34574(9) 0.0281(4) Uani 1 1 d . .
O13 O 0.27063(15) 0.41696(13) 0.42845(9) 0.0311(4) Uani 1 1 d . .
O14 O 0.18740(14) 0.46473(12) 0.53479(8) 0.0260(4) Uani 1 1 d . .
O15 O 0.23371(15) 0.27993(12) 0.55579(9) 0.0288(4) Uani 1 1 d . .
O16 O 0.20903(18) 0.18700(14) 0.42705(9) 0.0413(5) Uani 1 1 d . .
O17 O 0.00294(18) 0.12220(13) 0.36622(9) 0.0387(5) Uani 1 1 d . .
O18 O -0.08961(16) 0.09557(13) 0.48633(10) 0.0391(5) Uani 1 1 d . .
O19 O 0.03137(15) 0.16785(13) 0.58537(9) 0.0309(4) Uani 1 1 d . .
O20 O 0.88354(14) 0.28652(12) -0.07029(8) 0.0252(4) Uani 1 1 d . .
O21 O 0.98336(13) 0.39462(11) 0.02712(8) 0.0231(4) Uani 1 1 d . .
O22 O 0.89339(15) 0.34603(12) 0.14559(8) 0.0262(4) Uani 1 1 d . .
O23 O 0.69166(14) 0.23006(12) 0.08326(9) 0.0309(4) Uani 1 1 d . .
O24 O 0.69717(14) 0.14071(12) -0.04330(9) 0.0287(4) Uani 1 1 d . .
O25 O 1.00323(14) 0.11738(12) 0.00010(8) 0.0254(4) Uani 1 1 d . .
O26 O 0.81393(14) 0.00170(12) -0.00194(8) 0.0259(4) Uani 1 1 d . .
O27 O 0.70041(15) 0.02487(12) 0.09983(9) 0.0304(4) Uani 1 1 d . .
O28 O 0.88599(16) 0.14631(13) 0.17739(9) 0.0336(5) Uani 1 1 d . .
O29 O 1.06680(14) 0.25299(12) 0.10240(9) 0.0274(4) Uani 1 1 d . .
S1 S 0.48730(5) 0.77271(4) 0.19868(3) 0.02778(15) Uani 1 1 d . .
N1 N 0.4156(3) 0.2576(3) 0.1247(2) 0.0760(12) Uani 1 1 d . .

loop_
_atom_site_aniso_label
_atom_site_aniso_U_11
_atom_site_aniso_U_22
_atom_site_aniso_U_33
_atom_site_aniso_U_23
_atom_site_aniso_U_13
_atom_site_aniso_U_12
C1 0.0263(14) 0.0246(14) 0.0349(16) 0.0077(12) -0.0013(12) 0.0058(11)
C2 0.0282(15) 0.0240(13) 0.0295(14) 0.0019(11) -0.0037(11) 0.0060(11)
C3 0.0212(13) 0.0299(15) 0.0223(13) 0.0029(11) 0.0041(10) 0.0072(11)
C4 0.0298(15) 0.0266(14) 0.0407(17) 0.0005(12) -0.0009(13) 0.0120(12)
C5 0.0254(15) 0.0349(16) 0.0502(19) 0.0003(14) -0.0054(13) 0.0128(13)
C6 0.0214(13) 0.0275(14) 0.0241(13) -0.0028(11) 0.0022(10) 0.0039(11)
C7 0.0203(13) 0.0384(16) 0.0283(14) 0.0089(12) 0.0043(11) 0.0095(12)
C8 0.0201(13) 0.0207(13) 0.0379(16) 0.0050(11) -0.0014(11) 0.0059(10)
C9 0.0284(15) 0.0341(15) 0.0247(14) 0.0121(11) 0.0031(11) 0.0113(12)
C10 0.0505(19) 0.0299(15) 0.0229(14) 0.0040(12) 0.0080(13) 0.0057(14)
C11 0.0355(16) 0.0453(18) 0.0226(14) -0.0018(12) 0.0123(12) 0.0054(14)
C12 0.0285(15) 0.0306(15) 0.0297(15) -0.0023(12) 0.0067(12) 0.0006(12)
C13 0.0247(14) 0.0241(14) 0.0299(14) -0.0001(11) 0.0049(11) 0.0001(11)
C14 0.0330(14) 0.0220(13) 0.0206(12) 0.0028(10) 0.0068(10) 0.0144(11)
C15 0.0348(15) 0.0236(13) 0.0239(13) -0.0052(11) -0.0017(11) 0.0111(12)
C16 0.0498(18) 0.0273(14) 0.0201(13) -0.0045(11) -0.0019(12) 0.0205(13)
C17 0.0493(18) 0.0306(14) 0.0189(13) 0.0018(11) 0.0076(12) 0.0247(14)
C18 0.0339(15) 0.0290(14) 0.0250(13) 0.0033(11) 0.0084(11) 0.0187(12)
C19 0.0367(15) 0.0235(13) 0.0187(12) 0.0012(10) 0.0036(11) 0.0184(12)
C20 0.0267(14) 0.0362(15) 0.0278(14) 0.0071(12) 0.0050(11) 0.0178(12)
C21 0.0306(15) 0.0417(16) 0.0285(14) 0.0051(12) 0.0017(11) 0.0217(13)
C22 0.0410(17) 0.0366(16) 0.0207(13) 0.0012(11) -0.0043(12) 0.0197(13)
C23 0.0464(18) 0.0343(15) 0.0226(14) 0.0069(12) 0.0048(12) 0.0224(14)
C24 0.084(3) 0.0215(15) 0.0412(19) -0.0047(13) -0.0359(19) 0.0111(16)
C25 0.052(2) 0.0291(16) 0.0442(19) 0.0074(14) -0.0303(17) -0.0026(14)
C26 0.0326(16) 0.0250(14) 0.0463(18) 0.0134(13) -0.0085(14) 0.0038(12)
C27 0.0311(18) 0.0447(19) 0.069(3) 0.0216(18) -0.0131(17) -0.0019(15)
C28 0.0280(18) 0.068(3) 0.086(3) 0.032(2) 0.0059(19) 0.0031(17)
C29 0.0376(19) 0.059(2) 0.069(3) 0.0187(19) 0.0121(18) 0.0130(17)
C30 0.0360(17) 0.0338(16) 0.0433(18) 0.0098(14) 0.0014(14) 0.0079(13)
C31 0.0288(15) 0.0187(13) 0.0444(17) 0.0068(12) -0.0068(13) 0.0064(11)
C32 0.0279(14) 0.0220(13) 0.0256(13) 0.0004(10) -0.0071(11) 0.0048(11)
C33 0.0322(15) 0.0273(14) 0.0250(14) 0.0039(11) -0.0086(11) 0.0083(12)
C34 0.0322(15) 0.0451(17) 0.0293(15) 0.0014(13) -0.0037(12) 0.0202(14)
C35 0.056(2) 0.054(2) 0.0331(16) -0.0062(14) -0.0157(15) 0.0393(17)
C36 0.094(3) 0.054(2) 0.0410(19) -0.0256(16) -0.0312(19) 0.054(2)
C37 0.080(3) 0.058(2) 0.0307(17) -0.0213(15) -0.0240(17) 0.049(2)
C39 0.0293(14) 0.0229(13) 0.0347(15) 0.0098(11) 0.0072(12) 0.0087(11)
C40 0.0230(13) 0.0200(13) 0.0334(15) 0.0027(11) 0.0002(11) 0.0058(11)
C41 0.0303(14) 0.0175(12) 0.0236(13) 0.0031(10) 0.0061(10) 0.0113(11)
C42 0.0322(15) 0.0225(13) 0.0293(14) -0.0024(11) -0.0013(11) 0.0114(11)
C43 0.0513(19) 0.0283(15) 0.0245(14) -0.0059(11) -0.0019(13) 0.0208(14)
C44 0.0478(18) 0.0300(15) 0.0238(14) 0.0020(11) 0.0097(12) 0.0204(14)
C45 0.0319(15) 0.0246(13) 0.0295(14) 0.0034(11) 0.0090(11) 0.0145(12)
C46 0.0291(14) 0.0185(12) 0.0215(12) 0.0015(10) 0.0026(10) 0.0123(11)
C47 0.0213(13) 0.0241(13) 0.0367(15) -0.0008(11) 0.0007(11) 0.0106(11)
C48 0.0266(14) 0.0368(16) 0.0400(16) -0.0032(13) -0.0052(12) 0.0193(13)
C49 0.0447(18) 0.0403(17) 0.0251(14) -0.0092(12) -0.0131(13) 0.0256(14)
C50 0.055(2) 0.0443(18) 0.0246(14) 0.0008(13) -0.0068(13) 0.0303(16)
C51 0.069(2) 0.0332(16) 0.0259(15) 0.0119(13) 0.0063(15) 0.0176(16)
C52 0.057(2) 0.0335(16) 0.0328(16) 0.0118(13) 0.0207(15) 0.0143(15)
C53 0.0342(16) 0.0337(15) 0.0341(15) 0.0026(12) -0.0149(13) 0.0127(13)
C54 0.0397(16) 0.0261(14) 0.0231(13) -0.0005(11) -0.0073(12) 0.0158(12)
C55 0.0249(13) 0.0203(12) 0.0239(13) 0.0055(10) 0.0029(10) 0.0109(10)
C56 0.0426(17) 0.0269(14) 0.0244(13) 0.0059(11) 0.0082(12) 0.0188(13)
C57 0.0419(18) 0.0385(16) 0.0372(16) 0.0176(13) 0.0208(13) 0.0236(14)
C58 0.0253(14) 0.0344(16) 0.0498(18) 0.0168(14) 0.0130(13) 0.0162(13)
C59 0.0248(14) 0.0249(13) 0.0349(15) 0.0079(11) 0.0034(11) 0.0104(11)
C60 0.0239(13) 0.0189(12) 0.0274(13) 0.0057(10) 0.0066(10) 0.0096(10)
C61 0.0276(14) 0.0208(13) 0.0280(14) -0.0037(10) -0.0066(11) 0.0095(11)
C62 0.0340(15) 0.0223(13) 0.0272(14) -0.0019(11) -0.0017(11) 0.0141(12)
C63 0.0402(17) 0.0298(15) 0.0302(15) 0.0028(12) 0.0125(12) 0.0169(13)
C64 0.0324(15) 0.0304(15) 0.0467(18) 0.0008(13) 0.0133(13) 0.0185(13)
C65 0.0253(15) 0.0369(16) 0.057(2) 0.0026(14) -0.0010(14) 0.0170(13)
C66 0.0183(13) 0.0341(16) 0.0541(19) 0.0004(14) -0.0064(13) 0.0085(12)
C67 0.065(3) 0.048(2) 0.059(2) -0.0173(19) 0.024(2) -0.0005(19)
C68 0.0271(17) 0.052(2) 0.079(3) -0.035(2) 0.0011(17) 0.0139(17)
Fe1 0.01898(18) 0.02187(19) 0.02482(19) 0.00292(15) -0.00097(14) 0.00544(15)
Fe2 0.01970(19) 0.02349(19) 0.0265(2) 0.00072(15) -0.00113(15) 0.00620(15)
Fe3 0.01869(18) 0.02452(19) 0.0262(2) 0.00665(15) 0.00204(14) 0.00646(15)
K1 0.0275(3) 0.0196(3) 0.0217(3) 0.0002(2) -0.0016(2) 0.0102(2)
K2 0.0219(3) 0.0212(3) 0.0204(3) 0.0027(2) 0.0003(2) 0.0102(2)
O1 0.0413(13) 0.0456(13) 0.0262(11) 0.0015(9) -0.0037(9) 0.0101(10)
O2 0.0228(11) 0.0465(13) 0.0548(14) 0.0065(10) 0.0015(9) 0.0138(10)
O3 0.0464(13) 0.0273(10) 0.0333(11) 0.0081(9) 0.0141(9) 0.0163(9)
O4 0.0327(12) 0.0504(13) 0.0540(14) 0.0036(11) 0.0120(10) 0.0210(11)
O5 0.0488(15) 0.0382(13) 0.0837(19) -0.0225(13) -0.0287(14) 0.0117(11)
O6 0.0337(11) 0.0342(11) 0.0312(10) 0.0069(9) 0.0018(8) 0.0153(9)
O7 0.0342(12) 0.0354(11) 0.0501(13) 0.0142(10) 0.0120(10) 0.0178(10)
O8 0.0432(13) 0.0418(12) 0.0288(11) 0.0068(9) 0.0071(9) 0.0145(10)
O9 0.0269(11) 0.0342(11) 0.0403(12) 0.0133(9) -0.0074(9) -0.0020(9)
O10 0.0239(9) 0.0350(10) 0.0196(9) 0.0034(7) 0.0021(7) 0.0130(8)
O11 0.0321(10) 0.0277(10) 0.0218(9) 0.0035(7) 0.0006(8) 0.0144(8)
O12 0.0341(11) 0.0226(9) 0.0251(10) 0.0045(7) 0.0053(8) 0.0093(8)
O13 0.0327(11) 0.0292(10) 0.0238(10) -0.0014(8) 0.0080(8) 0.0062(8)
O14 0.0265(10) 0.0293(10) 0.0195(9) 0.0024(7) 0.0057(7) 0.0093(8)
O15 0.0305(10) 0.0327(10) 0.0239(9) 0.0004(8) -0.0041(8) 0.0145(8)
O16 0.0647(15) 0.0455(12) 0.0281(11) -0.0109(9) -0.0194(10) 0.0394(12)
O17 0.0612(15) 0.0265(10) 0.0292(11) -0.0032(8) -0.0137(10) 0.0206(10)
O18 0.0377(12) 0.0304(11) 0.0375(12) 0.0023(9) -0.0203(10) 0.0040(9)
O19 0.0276(10) 0.0307(10) 0.0323(10) -0.0066(8) -0.0114(8) 0.0118(8)
O20 0.0242(9) 0.0248(9) 0.0224(9) -0.0025(7) 0.0003(7) 0.0071(8)
O21 0.0220(9) 0.0240(9) 0.0210(9) -0.0018(7) 0.0003(7) 0.0081(7)
O22 0.0336(10) 0.0210(9) 0.0250(9) 0.0010(7) 0.0034(8) 0.0128(8)
O23 0.0272(10) 0.0251(10) 0.0423(11) 0.0021(8) 0.0014(8) 0.0131(8)
O24 0.0213(9) 0.0283(10) 0.0354(11) 0.0048(8) -0.0030(8) 0.0093(8)
O25 0.0229(9) 0.0265(9) 0.0243(9) 0.0014(7) 0.0031(7) 0.0082(8)
O26 0.0239(9) 0.0248(9) 0.0239(9) 0.0038(7) 0.0048(7) 0.0054(8)
O27 0.0376(11) 0.0261(10) 0.0292(10) 0.0079(8) 0.0122(8) 0.0144(9)
O28 0.0470(12) 0.0320(11) 0.0264(10) 0.0079(8) -0.0001(9) 0.0206(10)
O29 0.0293(10) 0.0304(10) 0.0273(10) -0.0028(8) -0.0051(8) 0.0182(8)
S1 0.0214(3) 0.0228(3) 0.0367(4) 0.0071(3) -0.0022(3) 0.0067(3)
N1 0.049(2) 0.053(2) 0.127(3) -0.027(2) -0.011(2) 0.0270(18)

loop_
_atom_type_symbol
_atom_type_description
_atom_type_scat_dispersion_real
_atom_type_scat_dispersion_imag
_atom_type_scat_source
C C 0.0033 0.0016 'International Tables Vol C Tables 4.2.6.8 and 6.1.1.4'
H H 0.0000 0.0000 'International Tables Vol C Tables 4.2.6.8 and 6.1.1.4'
Fe Fe 0.3463 0.8444 'International Tables Vol C Tables 4.2.6.8 and 6.1.1.4'
K K 0.2009 0.2494 'International Tables Vol C Tables 4.2.6.8 and 6.1.1.4'
O O 0.0106 0.0060 'International Tables Vol C Tables 4.2.6.8 and 6.1.1.4'
S S 0.1246 0.1234 'International Tables Vol C Tables 4.2.6.8 and 6.1.1.4'
N N 0.0061 0.0033 'International Tables Vol C Tables 4.2.6.8 and 6.1.1.4'

loop_
_geom_angle_atom_site_label_1
_geom_angle_atom_site_label_2
_geom_angle_atom_site_label_3
_geom_angle
O1 C1 Fe1 178.7(2)
O2 C2 Fe1 178.7(3)
O3 C3 Fe1 177.4(2)
O4 C4 Fe2 177.4(3)
O5 C5 Fe2 177.7(3)
O6 C6 Fe2 177.7(2)
O7 C7 Fe3 177.7(3)
O8 C8 Fe3 177.1(2)
O9 C9 Fe3 178.5(3)
O12 C10 C11 109.3(2)
O12 C10 H10I 109.8
C11 C10 H10I 109.8
O12 C10 H10J 109.8
C11 C10 H10J 109.8
H10I C10 H10J 108.3
O13 C11 C10 113.2(2)
O13 C11 K1 49.64(12)
C10 C11 K1 83.33(16)
O13 C11 H2A 108.9
C10 C11 H2A 108.9
K1 C11 H2A 83.5
O13 C11 H2B 108.9
C10 C11 H2B 108.9
K1 C11 H2B 158.6
H2A C11 H2B 107.8
O13 C12 C13 107.5(2)
O13 C12 H10A 110.2
C13 C12 H10A 110.2
O13 C12 H10B 110.2
C13 C12 H10B 110.2
H10A C12 H10B 108.5
O14 C13 C12 105.5(2)
O14 C13 H10G 110.6
C12 C13 H10G 110.6
O14 C13 H10H 110.6
C12 C13 H10H 110.6
H10G C13 H10H 108.8
O14 C14 C15 126.3(3)
O14 C14 C19 114.0(2)
C15 C14 C19 119.7(2)
O14 C14 K1 56.16(11)
C15 C14 K1 137.13(17)
C19 C14 K1 76.76(14)
C14 C15 C16 119.8(3)
C14 C15 H9 120.1
C16 C15 H9 120.1
C17 C16 C15 120.6(3)
C17 C16 H105 119.7
C15 C16 H105 119.7
C16 C17 C18 120.3(3)
C16 C17 H104 119.9
C18 C17 H104 119.9
C19 C18 C17 119.3(3)
C19 C18 H103 120.4
C17 C18 H103 120.4
O10 C19 C18 125.7(3)
O10 C19 C14 114.0(2)
C18 C19 C14 120.3(2)
O10 C19 K1 52.78(11)
C18 C19 K1 136.35(17)
C14 C19 K1 80.08(14)
O10 C20 C21 106.1(2)
O10 C20 H41A 110.5
C21 C20 H41A 110.5
O10 C20 H41B 110.5
C21 C20 H41B 110.5
H41A C20 H41B 108.7
O11 C21 C20 108.8(2)
O11 C21 H56A 109.9
C20 C21 H56A 109.9
O11 C21 H56B 109.9
C20 C21 H56B 109.9
H56A C21 H56B 108.3
O11 C22 C23 113.1(2)
O11 C22 H31A 109.0
C23 C22 H31A 109.0
O11 C22 H31B 109.0
C23 C22 H31B 109.0
H31A C22 H31B 107.8
O12 C23 C22 109.3(2)
O12 C23 H33A 109.8
C22 C23 H33A 109.8
O12 C23 H33B 109.8
C22 C23 H33B 109.8
H33A C23 H33B 108.3
O17 C24 C25 109.3(2)
O17 C24 H10C 109.8
C25 C24 H10C 109.8
O17 C24 H10D 109.8
C25 C24 H10D 109.8
H10C C24 H10D 108.3
O18 C25 C24 105.7(3)
O18 C25 H36A 110.6
C24 C25 H36A 110.6
O18 C25 H36B 110.6
C24 C25 H36B 110.6
H36A C25 H36B 108.7
O18 C26 C27 126.4(3)
O18 C26 C31 113.8(3)
C27 C26 C31 119.8(3)
C26 C27 C28 119.7(3)
C26 C27 H4 120.2
C28 C27 H4 120.2
C29 C28 C27 120.6(4)
C29 C28 H42 119.7
C27 C28 H42 119.7
C28 C29 C30 120.4(4)
C28 C29 H35 119.8
C30 C29 H35 119.8
C31 C30 C29 119.7(3)
C31 C30 H32 120.1
C29 C30 H32 120.1
C30 C31 O19 126.4(3)
C30 C31 C26 119.8(3)
O19 C31 C26 113.8(3)
O19 C32 C33 106.9(2)
O19 C32 H10E 110.3
C33 C32 H10E 110.3
O19 C32 H10F 110.3
C33 C32 H10F 110.3
H10E C32 H10F 108.6
O15 C33 C32 109.7(2)
O15 C33 H24A 109.7
C32 C33 H24A 109.7
O15 C33 H24B 109.7
C32 C33 H24B 109.7
H24A C33 H24B 108.2
O15 C34 C35 111.9(2)
O15 C34 K1 49.23(11)
C35 C34 K1 82.93(16)
O15 C34 H22A 109.2
C35 C34 H22A 109.2
K1 C34 H22A 158.4
O15 C34 H22B 109.2
C35 C34 H22B 109.2
K1 C34 H22B 83.5
H22A C34 H22B 107.9
O16 C35 C34 108.3(2)
O16 C35 H50A 110.0
C34 C35 H50A 110.0
O16 C35 H50B 110.0
C34 C35 H50B 110.0
H50A C35 H50B 108.4
O16 C36 C37 106.7(2)
O16 C36 H46A 110.4
C37 C36 H46A 110.4
O16 C36 H46B 110.4
C37 C36 H46B 110.4
H46A C36 H46B 108.6
O17 C37 C36 113.1(3)
O17 C37 H7A 109.0
C36 C37 H7A 109.0
O17 C37 H7B 109.0
C36 C37 H7B 109.0
H7A C37 H7B 107.8
O27 C39 C40 108.0(2)
O27 C39 H39A 110.1
C40 C39 H39A 110.1
O27 C39 H39B 110.1
C40 C39 H39B 110.1
H39A C39 H39B 108.4
O26 C40 C39 105.4(2)
O26 C40 H5A 110.7
C39 C40 H5A 110.7
O26 C40 H5B 110.7
C39 C40 H5B 110.7
H5A C40 H5B 108.8
O26 C41 C42 126.4(2)
O26 C41 C46 113.8(2)
C42 C41 C46 119.8(2)
C41 C42 C43 119.9(3)
C41 C42 H28 120.1
C43 C42 H28 120.1
C44 C43 C42 120.2(3)
C44 C43 H23 119.9
C42 C43 H23 119.9
C43 C44 C45 120.7(3)
C43 C44 H203 119.7
C45 C44 H203 119.7
C46 C45 C44 119.3(3)
C46 C45 H204 120.4
C44 C45 H204 120.4
O25 C46 C45 126.0(2)
O25 C46 C41 113.8(2)
C45 C46 C41 120.2(2)
O25 C47 C48 105.9(2)
O25 C47 H25A 110.5
C48 C47 H25A 110.5
O25 C47 H25B 110.5
C48 C47 H25B 110.5
H25A C47 H25B 108.7
O29 C48 C47 109.1(2)
O29 C48 H37A 109.9
C47 C48 H37A 109.9
O29 C48 H37B 109.9
C47 C48 H37B 109.9
H37A C48 H37B 108.3
O29 C49 C50 113.6(2)
O29 C49 K2 49.72(11)
C50 C49 K2 82.35(15)
O29 C49 H49A 108.9
C50 C49 H49A 108.9
K2 C49 H49A 84.8
O29 C49 H49B 108.9
C50 C49 H49B 108.9
K2 C49 H49B 158.5
H49A C49 H49B 107.7
O28 C50 C49 109.4(2)
O28 C50 H1A 109.8
C49 C50 H1A 109.8
O28 C50 H1B 109.8
C49 C50 H1B 109.8
H1A C50 H1B 108.2
O28 C51 C52 109.4(2)
O28 C51 H20A 109.8
C52 C51 H20A 109.8
O28 C51 H20B 109.8
C52 C51 H20B 109.8
H20A C51 H20B 108.2
O27 C52 C51 113.0(3)
O27 C52 H19A 109.0
C51 C52 H19A 109.0
O27 C52 H19B 109.0
C51 C52 H19B 109.0
H19A C52 H19B 107.8
O24 C53 C54 108.9(2)
O24 C53 H29A 109.9
C54 C53 H29A 109.9
O24 C53 H29B 109.9
C54 C53 H29B 109.9
H29A C53 H29B 108.3
O20 C54 C53 105.8(2)
O20 C54 H21A 110.6
C53 C54 H21A 110.6
O20 C54 H21B 110.6
C53 C54 H21B 110.6
H21A C54 H21B 108.7
O20 C55 C56 125.9(2)
O20 C55 C60 114.3(2)
C56 C55 C60 119.8(2)
O20 C55 K2 54.88(11)
C56 C55 K2 135.24(17)
C60 C55 K2 79.02(14)
C55 C56 C57 119.9(3)
C55 C56 H200 120.1
C57 C56 H200 120.1
C58 C57 C56 120.5(3)
C58 C57 H16 119.8
C56 C57 H16 119.8
C57 C58 C59 120.1(3)
C57 C58 H11 120.0
C59 C58 H11 120.0
C60 C59 C58 119.7(3)
C60 C59 H6 120.1
C58 C59 H6 120.1
O21 C60 C59 125.9(2)
O21 C60 C55 114.1(2)
C59 C60 C55 120.0(2)
O21 C60 K2 56.18(11)
C59 C60 K2 135.50(17)
C55 C60 K2 77.99(14)
O21 C61 C62 105.9(2)
O21 C61 H13A 110.6
C62 C61 H13A 110.6
O21 C61 H13B 110.6
C62 C61 H13B 110.6
H13A C61 H13B 108.7
O22 C62 C61 109.0(2)
O22 C62 H38A 109.9
C61 C62 H38A 109.9
O22 C62 H38B 109.9
C61 C62 H38B 109.9
H38A C62 H38B 108.3
O22 C63 C64 112.9(2)
O22 C63 K2 50.79(11)
C64 C63 K2 82.69(15)
O22 C63 H18A 109.0
C64 C63 H18A 109.0
K2 C63 H18A 159.8
O22 C63 H18B 109.0
C64 C63 H18B 109.0
K2 C63 H18B 82.6
H18A C63 H18B 107.8
O23 C64 C63 108.5(2)
O23 C64 H40A 110.0
C63 C64 H40A 110.0
O23 C64 H40B 110.0
C63 C64 H40B 110.0
H40A C64 H40B 108.4
O23 C65 C66 108.4(2)
O23 C65 H15A 110.0
C66 C65 H15A 110.0
O23 C65 H15B 110.0
C66 C65 H15B 110.0
H15A C65 H15B 108.4
O24 C66 C65 113.3(2)
O24 C66 K2 49.96(11)
C65 C66 K2 81.97(15)
O24 C66 H12A 108.9
C65 C66 H12A 108.9
K2 C66 H12A 84.7
O24 C66 H12B 108.9
C65 C66 H12B 108.9
K2 C66 H12B 158.7
H12A C66 H12B 107.7
C68 C67 H8A 109.5
C68 C67 H8B 109.5
H8A C67 H8B 109.5
C68 C67 H8C 109.5
H8A C67 H8C 109.5
H8B C67 H8C 109.5
N1 C68 C67 178.8(4)
C1 Fe1 C2 100.74(13)
C1 Fe1 C3 99.92(12)
C2 Fe1 C3 99.25(12)
C1 Fe1 S1 101.77(9)
C2 Fe1 S1 103.72(9)
C3 Fe1 S1 144.63(9)
C1 Fe1 Fe3 93.86(9)
C2 Fe1 Fe3 155.70(9)
C3 Fe1 Fe3 97.22(8)
S1 Fe1 Fe3 53.86(2)
C1 Fe1 Fe2 150.91(9)
C2 Fe1 Fe2 100.59(9)
C3 Fe1 Fe2 95.91(8)
S1 Fe1 Fe2 53.79(2)
Fe3 Fe1 Fe2 59.859(15)
C5 Fe2 C4 99.38(13)
C5 Fe2 C6 101.84(13)
C4 Fe2 C6 100.04(13)
C5 Fe2 S1 99.47(11)
C4 Fe2 S1 107.54(10)
C6 Fe2 S1 141.61(9)
C5 Fe2 Fe3 104.10(11)
C4 Fe2 Fe3 152.01(9)
C6 Fe2 Fe3 89.92(9)
S1 Fe2 Fe3 53.87(2)
C5 Fe2 Fe1 152.95(11)
C4 Fe2 Fe1 92.38(9)
C6 Fe2 Fe1 99.94(8)
S1 Fe2 Fe1 53.60(2)
Fe3 Fe2 Fe1 59.992(15)
C9 Fe3 C8 98.89(12)
C9 Fe3 C7 101.81(12)
C8 Fe3 C7 99.19(12)
C9 Fe3 S1 102.54(9)
C8 Fe3 S1 102.73(8)
C7 Fe3 S1 144.03(9)
C9 Fe3 Fe2 94.60(9)
C8 Fe3 Fe2 155.30(8)
C7 Fe3 Fe2 98.16(9)
S1 Fe3 Fe2 53.87(2)
C9 Fe3 Fe1 151.88(9)
C8 Fe3 Fe1 101.00(8)
C7 Fe3 Fe1 94.43(9)
S1 Fe3 Fe1 53.67(2)
Fe2 Fe3 Fe1 60.149(15)
O13 K1 O16 74.00(6)
O13 K1 O12 62.65(6)
O16 K1 O12 97.29(6)
O13 K1 O15 74.59(6)
O16 K1 O15 61.89(5)
O12 K1 O15 136.52(6)
O13 K1 O17 111.21(6)
O16 K1 O17 61.16(6)
O12 K1 O17 74.02(5)
O15 K1 O17 117.56(6)
O13 K1 O10 100.02(5)
O16 K1 O10 165.39(5)
O12 K1 O10 91.44(5)
O15 K1 O10 103.85(5)
O17 K1 O10 132.97(6)
O13 K1 O11 117.26(6)
O16 K1 O11 137.35(5)
O12 K1 O11 60.96(5)
O15 K1 O11 157.93(6)
O17 K1 O11 77.07(6)
O10 K1 O11 57.26(5)
O13 K1 O18 164.45(6)
O16 K1 O18 90.67(7)
O12 K1 O18 118.28(5)
O15 K1 O18 100.73(6)
O17 K1 O18 57.27(6)
O10 K1 O18 95.49(6)
O11 K1 O18 72.41(5)
O13 K1 O14 55.58(5)
O16 K1 O14 116.98(6)
O12 K1 O14 91.18(5)
O15 K1 O14 69.69(5)
O17 K1 O14 164.25(6)
O10 K1 O14 50.85(5)
O11 K1 O14 100.71(5)
O18 K1 O14 137.39(6)
O13 K1 O19 129.94(5)
O16 K1 O19 88.81(6)
O12 K1 O19 167.33(6)
O15 K1 O19 56.11(5)
O17 K1 O19 99.60(5)
O10 K1 O19 85.01(5)
O11 K1 O19 107.26(5)
O18 K1 O19 50.27(5)
O14 K1 O19 95.94(5)
O13 K1 C19 96.61(6)
O16 K1 C19 143.56(6)
O12 K1 C19 109.62(6)
O15 K1 C19 81.68(6)
O17 K1 C19 149.18(7)
O10 K1 C19 22.31(5)
O11 K1 C19 78.55(6)
O18 K1 C19 97.35(7)
O14 K1 C19 41.18(6)
O19 K1 C19 70.15(5)
O13 K1 C11 23.00(6)
O16 K1 C11 72.21(7)
O12 K1 C11 42.53(6)
O15 K1 C11 94.02(7)
O17 K1 C11 91.50(7)
O10 K1 C11 107.56(7)
O11 K1 C11 102.39(7)
O18 K1 C11 148.77(7)
O14 K1 C11 73.62(6)
O19 K1 C11 149.96(7)
C19 K1 C11 112.02(7)
O23 K2 O28 94.25(6)
O23 K2 O29 136.39(5)
O28 K2 O29 62.83(6)
O23 K2 O24 62.52(6)
O28 K2 O24 137.29(6)
O29 K2 O24 157.05(6)
O23 K2 O22 61.75(5)
O28 K2 O22 70.23(5)
O29 K2 O22 75.27(5)
O24 K2 O22 118.46(5)
O23 K2 O27 72.63(5)
O28 K2 O27 61.30(6)
O29 K2 O27 117.76(6)
O24 K2 O27 77.11(5)
O22 K2 O27 108.46(5)
O23 K2 O25 166.23(5)
O28 K2 O25 91.39(5)
O29 K2 O25 57.14(5)
O24 K2 O25 105.22(5)
O22 K2 O25 132.02(5)
O27 K2 O25 99.33(5)
O23 K2 O20 90.62(5)
O28 K2 O20 165.28(6)
O29 K2 O20 104.48(5)
O24 K2 O20 56.86(5)
O22 K2 O20 100.19(5)
O27 K2 O20 133.39(5)
O25 K2 O20 87.02(5)
O23 K2 O26 116.96(5)
O28 K2 O26 90.83(5)
O29 K2 O26 100.88(5)
O24 K2 O26 72.13(5)
O22 K2 O26 160.45(5)
O27 K2 O26 55.81(5)
O25 K2 O26 50.30(5)
O20 K2 O26 99.33(5)
O23 K2 O21 89.40(5)
O28 K2 O21 115.82(5)
O29 K2 O21 71.38(5)
O24 K2 O21 100.16(5)
O22 K2 O21 55.99(5)
O27 K2 O21 161.09(5)
O25 K2 O21 99.44(5)
O20 K2 O21 50.26(4)
O26 K2 O21 141.69(5)
O23 K2 C49 117.72(6)
O28 K2 C49 42.66(7)
O29 K2 C49 22.83(6)
O24 K2 C49 179.70(6)
O22 K2 C49 61.83(6)
O27 K2 C49 102.78(7)
O25 K2 C49 74.52(6)
O20 K2 C49 123.22(6)
O26 K2 C49 107.58(6)
O21 K2 C49 80.03(6)
O23 K2 C55 108.56(6)
O28 K2 C55 144.65(6)
O29 K2 C55 82.28(6)
O24 K2 C55 78.00(6)
O22 K2 C55 96.76(6)
O27 K2 C55 150.77(6)
O25 K2 C55 72.82(5)
O20 K2 C55 22.30(5)
O26 K2 C55 101.74(5)
O21 K2 C55 40.86(5)
C49 K2 C55 102.03(7)
C19 O10 C20 118.6(2)
C19 O10 K1 104.90(13)
C20 O10 K1 113.54(14)
C21 O11 C22 112.61(19)
C21 O11 K1 118.75(14)
C22 O11 K1 108.84(15)
C23 O12 C10 112.4(2)
C23 O12 K1 118.18(15)
C10 O12 K1 115.05(15)
C12 O13 C11 113.1(2)
C12 O13 K1 125.55(15)
C11 O13 K1 107.37(15)
C14 O14 C13 118.1(2)
C14 O14 K1 101.60(14)
C13 O14 K1 110.45(14)
C33 O15 C34 112.7(2)
C33 O15 K1 124.58(15)
C34 O15 K1 108.04(14)
C35 O16 C36 110.6(2)
C35 O16 K1 116.33(16)
C36 O16 K1 117.31(19)
C37 O17 C24 113.9(3)
C37 O17 K1 108.86(17)
C24 O17 K1 119.31(18)
C26 O18 C25 118.4(3)
C26 O18 K1 108.95(15)
C25 O18 K1 109.80(17)
C31 O19 C32 117.5(2)
C31 O19 K1 106.78(15)
C32 O19 K1 109.94(15)
C55 O20 C54 118.6(2)
C55 O20 K2 102.81(13)
C54 O20 K2 109.81(14)
C60 O21 C61 117.75(19)
C60 O21 K2 101.53(13)
C61 O21 K2 111.30(14)
C62 O22 C63 113.90(19)
C62 O22 K2 123.00(14)
C63 O22 K2 106.45(14)
C65 O23 C64 112.9(2)
C65 O23 K2 116.96(16)
C64 O23 K2 118.30(15)
C53 O24 C66 113.3(2)
C53 O24 K2 121.84(15)
C66 O24 K2 107.27(15)
C46 O25 C47 118.5(2)
C46 O25 K2 104.40(13)
C47 O25 K2 110.80(13)
C41 O26 C40 118.5(2)
C41 O26 K2 103.19(13)
C40 O26 K2 111.85(14)
C39 O27 C52 112.7(2)
C39 O27 K2 121.37(15)
C52 O27 K2 107.66(16)
C51 O28 C50 111.4(2)
C51 O28 K2 118.71(16)
C50 O28 K2 116.21(16)
C48 O29 C49 112.91(19)
C48 O29 K2 121.79(14)
C49 O29 K2 107.44(15)
Fe1 S1 Fe3 72.48(2)
Fe1 S1 Fe2 72.61(2)
Fe3 S1 Fe2 72.26(2)

loop_
_geom_bond_atom_site_label_1
_geom_bond_atom_site_label_2
_geom_bond_distance
C1 O1 1.167(3)
C1 Fe1 1.754(3)
C2 O2 1.166(3)
C2 Fe1 1.761(3)
C3 O3 1.159(3)
C3 Fe1 1.764(3)
C4 O4 1.161(3)
C4 Fe2 1.764(3)
C5 O5 1.160(3)
C5 Fe2 1.760(3)
C6 O6 1.165(3)
C6 Fe2 1.768(3)
C7 O7 1.161(3)
C7 Fe3 1.771(3)
C8 O8 1.159(3)
C8 Fe3 1.768(3)
C9 O9 1.171(3)
C9 Fe3 1.754(3)
C10 O12 1.432(3)
C10 C11 1.488(4)
C10 H10I 0.9700
C10 H10J 0.9700
C11 O13 1.436(3)
C11 K1 3.508(3)
C11 H2A 0.9700
C11 H2B 0.9700
C12 O13 1.428(3)
C12 C13 1.504(4)
C12 H10A 0.9700
C12 H10B 0.9700
C13 O14 1.434(3)
C13 H10G 0.9700
C13 H10H 0.9700
C14 O14 1.364(3)
C14 C15 1.383(3)
C14 C19 1.410(4)
C14 K1 3.531(2)
C15 C16 1.386(4)
C15 H9 0.9300
C16 C17 1.381(4)
C16 H105 0.9300
C17 C18 1.400(4)
C17 H104 0.9300
C18 C19 1.380(4)
C18 H103 0.9300
C19 O10 1.371(3)
C19 K1 3.490(2)
C20 O10 1.431(3)
C20 C21 1.495(4)
C20 H41A 0.9700
C20 H41B 0.9700
C21 O11 1.430(3)
C21 H56A 0.9700
C21 H56B 0.9700
C22 O11 1.433(3)
C22 C23 1.498(4)
C22 H31A 0.9700
C22 H31B 0.9700
C23 O12 1.422(3)
C23 H33A 0.9700
C23 H33B 0.9700
C24 O17 1.431(4)
C24 C25 1.485(5)
C24 H10C 0.9700
C24 H10D 0.9700
C25 O18 1.436(3)
C25 H36A 0.9700
C25 H36B 0.9700
C26 O18 1.374(4)
C26 C27 1.381(5)
C26 C31 1.408(4)
C27 C28 1.383(6)
C27 H4 0.9300
C28 C29 1.362(5)
C28 H42 0.9300
C29 C30 1.399(5)
C29 H35 0.9300
C30 C31 1.368(4)
C30 H32 0.9300
C31 O19 1.373(3)
C32 O19 1.437(3)
C32 C33 1.489(4)
C32 H10E 0.9700
C32 H10F 0.9700
C33 O15 1.427(3)
C33 H24A 0.9700
C33 H24B 0.9700
C34 O15 1.435(3)
C34 C35 1.504(4)
C34 K1 3.531(3)
C34 H22A 0.9700
C34 H22B 0.9700
C35 O16 1.426(3)
C35 H50A 0.9700
C35 H50B 0.9700
C36 O16 1.433(3)
C36 C37 1.511(4)
C36 H46A 0.9700
C36 H46B 0.9700
C37 O17 1.421(4)
C37 H7A 0.9700
C37 H7B 0.9700
C39 O27 1.420(3)
C39 C40 1.501(4)
C39 H39A 0.9700
C39 H39B 0.9700
C40 O26 1.429(3)
C40 H5A 0.9700
C40 H5B 0.9700
C41 O26 1.367(3)
C41 C42 1.378(3)
C41 C46 1.409(4)
C42 C43 1.394(4)
C42 H28 0.9300
C43 C44 1.374(4)
C43 H23 0.9300
C44 C45 1.397(4)
C44 H203 0.9300
C45 C46 1.378(3)
C45 H204 0.9300
C46 O25 1.373(3)
C47 O25 1.433(3)
C47 C48 1.495(4)
C47 H25A 0.9700
C47 H25B 0.9700
C48 O29 1.426(3)
C48 H37A 0.9700
C48 H37B 0.9700
C49 O29 1.430(3)
C49 C50 1.496(4)
C49 K2 3.517(3)
C49 H49A 0.9700
C49 H49B 0.9700
C50 O28 1.432(3)
C50 H1A 0.9700
C50 H1B 0.9700
C51 O28 1.421(4)
C51 C52 1.500(5)
C51 H20A 0.9700
C51 H20B 0.9700
C52 O27 1.431(3)
C52 H19A 0.9700
C52 H19B 0.9700
C53 O24 1.421(3)
C53 C54 1.490(4)
C53 H29A 0.9700
C53 H29B 0.9700
C54 O20 1.436(3)
C54 H21A 0.9700
C54 H21B 0.9700
C55 O20 1.370(3)
C55 C56 1.378(4)
C55 C60 1.405(3)
C55 K2 3.519(3)
C56 C57 1.389(4)
C56 H200 0.9300
C57 C58 1.374(4)
C57 H16 0.9300
C58 C59 1.397(4)
C58 H11 0.9300
C59 C60 1.376(4)
C59 H6 0.9300
C60 O21 1.367(3)
C60 K2 3.532(3)
C61 O21 1.437(3)
C61 C62 1.500(4)
C61 H13A 0.9700
C61 H13B 0.9700
C62 O22 1.419(3)
C62 H38A 0.9700
C62 H38B 0.9700
C63 O22 1.427(3)
C63 C64 1.499(4)
C63 K2 3.536(3)
C63 H18A 0.9700
C63 H18B 0.9700
C64 O23 1.430(3)
C64 H40A 0.9700
C64 H40B 0.9700
C65 O23 1.423(3)
C65 C66 1.505(4)
C65 H15A 0.9700
C65 H15B 0.9700
C66 O24 1.429(3)
C66 K2 3.524(3)
C66 H12A 0.9700
C66 H12B 0.9700
C67 C68 1.445(6)
C67 H8A 0.9600
C67 H8B 0.9600
C67 H8C 0.9600
C68 N1 1.123(5)
Fe1 S1 2.1878(8)
Fe1 Fe3 2.5899(6)
Fe1 Fe2 2.5940(5)
Fe2 S1 2.1933(8)
Fe2 Fe3 2.5864(6)
Fe3 S1 2.1932(8)
K1 O13 2.801(2)
K1 O16 2.801(2)
K1 O12 2.8033(18)
K1 O15 2.8123(18)
K1 O17 2.8684(19)
K1 O10 2.8758(18)
K1 O11 2.8882(18)
K1 O18 2.910(2)
K1 O14 2.9942(18)
K1 O19 3.012(2)
K2 O23 2.7595(19)
K2 O28 2.7671(19)
K2 O29 2.8125(18)
K2 O24 2.8250(18)
K2 O22 2.8567(17)
K2 O27 2.8970(19)
K2 O25 2.9469(18)
K2 O20 2.9522(18)
K2 O26 2.9706(18)
K2 O21 2.9950(18)

loop_
_geom_torsion_atom_site_label_1
_geom_torsion_atom_site_label_2
_geom_torsion_atom_site_label_3
_geom_torsion_atom_site_label_4
_geom_torsion
O12 C10 C11 O13 -65.8(3)
O12 C10 C11 K1 -25.22(18)
O13 C12 C13 O14 -61.5(3)
O14 C14 C15 C16 179.5(2)
C19 C14 C15 C16 -0.4(4)
K1 C14 C15 C16 -103.5(3)
C14 C15 C16 C17 -0.7(4)
C15 C16 C17 C18 0.7(4)
C16 C17 C18 C19 0.3(4)
C17 C18 C19 O10 178.6(2)
C17 C18 C19 C14 -1.3(4)
C17 C18 C19 K1 107.6(3)
O14 C14 C19 O10 1.6(3)
C15 C14 C19 O10 -178.5(2)
K1 C14 C19 O10 -41.43(17)
O14 C14 C19 C18 -178.5(2)
C15 C14 C19 C18 1.4(4)
K1 C14 C19 C18 138.5(2)
O14 C14 C19 K1 43.03(17)
C15 C14 C19 K1 -137.1(2)
O10 C20 C21 O11 64.2(3)
O11 C22 C23 O12 63.0(3)
O17 C24 C25 O18 -65.1(3)
O18 C26 C27 C28 178.8(3)
C31 C26 C27 C28 -1.3(5)
C26 C27 C28 C29 0.5(6)
C27 C28 C29 C30 0.2(6)
C28 C29 C30 C31 -0.1(5)
C29 C30 C31 O19 179.6(3)
C29 C30 C31 C26 -0.7(4)
O18 C26 C31 C30 -178.7(2)
C27 C26 C31 C30 1.4(4)
O18 C26 C31 O19 1.1(3)
C27 C26 C31 O19 -178.8(3)
O19 C32 C33 O15 59.7(3)
O15 C34 C35 O16 66.0(3)
K1 C34 C35 O16 25.5(2)
O16 C36 C37 O17 -66.5(4)
O27 C39 C40 O26 65.3(3)
O26 C41 C42 C43 -179.7(2)
C46 C41 C42 C43 0.8(4)
C41 C42 C43 C44 0.3(4)
C42 C43 C44 C45 -0.3(4)
C43 C44 C45 C46 -0.9(4)
C44 C45 C46 O25 -177.5(2)
C44 C45 C46 C41 2.0(4)
O26 C41 C46 O25 -2.0(3)
C42 C41 C46 O25 177.6(2)
O26 C41 C46 C45 178.5(2)
C42 C41 C46 C45 -2.0(4)
O25 C47 C48 O29 -63.4(3)
O29 C49 C50 O28 -64.0(3)
K2 C49 C50 O28 -24.34(18)
O28 C51 C52 O27 63.3(3)
O24 C53 C54 O20 -64.1(3)
O20 C55 C56 C57 -178.5(2)
C60 C55 C56 C57 0.8(4)
K2 C55 C56 C57 -104.6(3)
C55 C56 C57 C58 -0.6(4)
C56 C57 C58 C59 0.0(4)
C57 C58 C59 C60 0.6(4)
C58 C59 C60 O21 179.7(2)
C58 C59 C60 C55 -0.4(4)
C58 C59 C60 K2 103.8(3)
O20 C55 C60 O21 -1.0(3)
C56 C55 C60 O21 179.7(2)
K2 C55 C60 O21 -44.09(17)
O20 C55 C60 C59 179.1(2)
C56 C55 C60 C59 -0.2(4)
K2 C55 C60 C59 136.0(2)
O20 C55 C60 K2 43.10(17)
C56 C55 C60 K2 -136.2(2)
O21 C61 C62 O22 62.6(2)
O22 C63 C64 O23 64.3(3)
K2 C63 C64 O23 22.61(19)
O23 C65 C66 O24 -65.1(3)
O23 C65 C66 K2 -25.3(2)
C18 C19 O10 C20 3.0(3)
C14 C19 O10 C20 -177.1(2)
K1 C19 O10 C20 128.0(2)
C18 C19 O10 K1 -125.0(2)
C14 C19 O10 K1 54.9(2)
C21 C20 O10 C19 174.6(2)
C21 C20 O10 K1 -61.5(2)
C20 C21 O11 C22 -166.2(2)
C20 C21 O11 K1 -37.3(3)
C23 C22 O11 C21 80.1(3)
C23 C22 O11 K1 -53.7(2)
C22 C23 O12 C10 -175.3(2)
C22 C23 O12 K1 -37.5(3)
C11 C10 O12 C23 175.0(2)
C11 C10 O12 K1 35.8(3)
C13 C12 O13 C11 167.0(2)
C13 C12 O13 K1 32.2(3)
C10 C11 O13 C12 -84.7(3)
K1 C11 O13 C12 -142.7(2)
C10 C11 O13 K1 58.0(3)
C15 C14 O14 C13 6.1(3)
C19 C14 O14 C13 -174.0(2)
K1 C14 O14 C13 -120.9(2)
C15 C14 O14 K1 127.0(2)
C19 C14 O14 K1 -53.1(2)
C12 C13 O14 C14 178.8(2)
C12 C13 O14 K1 62.6(2)
C32 C33 O15 C34 -163.5(2)
C32 C33 O15 K1 -29.4(3)
C35 C34 O15 C33 83.1(3)
K1 C34 O15 C33 141.6(2)
C35 C34 O15 K1 -58.5(2)
C34 C35 O16 C36 -174.0(3)
C34 C35 O16 K1 -36.9(3)
C37 C36 O16 C35 178.7(3)
C37 C36 O16 K1 42.0(4)
C36 C37 O17 C24 -81.2(3)
C36 C37 O17 K1 54.6(3)
C25 C24 O17 C37 163.4(2)
C25 C24 O17 K1 32.5(3)
C27 C26 O18 C25 0.1(4)
C31 C26 O18 C25 -179.8(2)
C27 C26 O18 K1 126.4(3)
C31 C26 O18 K1 -53.5(2)
C24 C25 O18 C26 -168.4(2)
C24 C25 O18 K1 65.7(2)
C30 C31 O19 C32 -7.8(4)
C26 C31 O19 C32 172.4(2)
C30 C31 O19 K1 -131.8(3)
C26 C31 O19 K1 48.5(2)
C33 C32 O19 C31 177.0(2)
C33 C32 O19 K1 -60.7(2)
C56 C55 O20 C54 2.9(4)
C60 C55 O20 C54 -176.4(2)
K2 C55 O20 C54 -121.3(2)
C56 C55 O20 K2 124.2(2)
C60 C55 O20 K2 -55.1(2)
C53 C54 O20 C55 -179.2(2)
C53 C54 O20 K2 63.1(2)
C59 C60 O21 C61 -3.3(3)
C55 C60 O21 C61 176.7(2)
K2 C60 O21 C61 121.8(2)
C59 C60 O21 K2 -125.1(2)
C55 C60 O21 K2 55.0(2)
C62 C61 O21 C60 -177.6(2)
C62 C61 O21 K2 -61.1(2)
C61 C62 O22 C63 -165.7(2)
C61 C62 O22 K2 -34.6(3)
C64 C63 O22 C62 80.3(3)
K2 C63 O22 C62 138.8(2)
C64 C63 O22 K2 -58.4(2)
C66 C65 O23 C64 179.7(2)
C66 C65 O23 K2 37.4(3)
C63 C64 O23 C65 -175.5(2)
C63 C64 O23 K2 -33.7(3)
C54 C53 O24 C66 164.2(2)
C54 C53 O24 K2 33.8(3)
C65 C66 O24 C53 -81.5(3)
K2 C66 O24 C53 -137.4(2)
C65 C66 O24 K2 55.9(3)
C45 C46 O25 C47 2.6(3)
C41 C46 O25 C47 -176.9(2)
C45 C46 O25 K2 126.4(2)
C41 C46 O25 K2 -53.1(2)
C48 C47 O25 C46 -178.42(19)
C48 C47 O25 K2 61.0(2)
C42 C41 O26 C40 -0.2(3)
C46 C41 O26 C40 179.3(2)
C42 C41 O26 K2 -124.4(2)
C46 C41 O26 K2 55.1(2)
C39 C40 O26 C41 177.1(2)
C39 C40 O26 K2 -63.1(2)
C40 C39 O27 C52 -167.0(2)
C40 C39 O27 K2 -37.2(3)
C51 C52 O27 C39 82.3(3)
C51 C52 O27 K2 -54.2(3)
C52 C51 O28 C50 -176.0(2)
C52 C51 O28 K2 -36.9(3)
C49 C50 O28 C51 175.6(2)
C49 C50 O28 K2 35.4(3)
C47 C48 O29 C49 165.4(2)
C47 C48 O29 K2 35.2(3)
C50 C49 O29 C48 -81.1(3)
K2 C49 O29 C48 -137.1(2)
C50 C49 O29 K2 56.0(2)
